data_4110747
loop_
_publ_author_name
'Dennis G. H. Hetterscheid'
'Coen Hendriksen'
'Wojciech I. Dzik'
'Jan M. M. Smits'
'Ernst R. H. van Eck'
'Alan E. Rowan'
'Vincenzo Busico'
'Michele Vacatello'
'Valeria Van Axel Castelli'
'Annalaura Segre'
'Erica Jellema'
'Tom G. Bloemberg'
'Bas de Bruin'

_publ_contact_author
;
        Dr. B. de Bruin
        Department of Homogeneous Catalysis
        Van 't Hoff Institute for Molecular Sciences
        University of Amsterdam
        Nieuwe Achtergracht 166
        1018 WV Amsterdam
        The Netherlands
;
_publ_contact_author_email BdeBruin@science.uva.nl
_publ_contact_author_fax '+31 20 525 6422'
_publ_contact_author_phone '+31 20 525 6495'
_publ_section_title
;
 Rhodium-Mediated Stereoselective Polymerization of "Carbenes"
;
_journal_name_full 'Journal of the American Chemical Society'
_journal_page_first 9746
_journal_page_last 9752
_journal_paper_doi 10.1021/ja058722j
_journal_volume 128
_journal_year 2006
_chemical_formula_sum 'C20 H26 Ir N O2'
_chemical_formula_weight 504.62
_chemical_name_systematic
;
 ?
;
_space_group_IT_number 19
_symmetry_cell_setting orthorhombic
_symmetry_space_group_name_Hall 'P 2ac 2ab'
_symmetry_space_group_name_H-M 'P 21 21 21'
_atom_sites_solution_hydrogens geom
_atom_sites_solution_primary direct
_atom_sites_solution_secondary difmap
_audit_creation_date 2006-04-18
_audit_creation_method 'SHELXL, adapted and expanded'
_cell_angle_alpha 90.00
_cell_angle_beta 90.00
_cell_angle_gamma 90.00
_cell_formula_units_Z 4
_cell_length_a 9.0881(5)
_cell_length_b 10.9092(4)
_cell_length_c 17.6478(6)
_cell_measurement_reflns_used 330
_cell_measurement_temperature 208(2)
_cell_measurement_theta_max 27.500
_cell_measurement_theta_min 2.190
_cell_volume 1749.67(13)
_computing_data_collection
;
Nonius "Collect" program suite (Nonius, 1999)
;
_computing_data_reduction
;
Nonius "EvalCCD" program suite (Duisenberg, 1998)
;
_computing_molecular_graphics
;
PLATON (Spek, 2003)
;
_computing_structure_refinement 'SHELXL-97 (Sheldrick, 1997)'
_computing_structure_solution
;
DIRDIF (Beurskens et al., 1996),
PATTY (Beurskens et al., 1987)
;
_diffrn_ambient_temperature 208(2)
_diffrn_detector_area_resol_mean 18.4
_diffrn_measured_fraction_theta_full 0.998
_diffrn_measured_fraction_theta_max 0.998
_diffrn_measurement_device 'Nonius KappaCCD'
_diffrn_measurement_method 'area detector \f and \w scan'
_diffrn_radiation_monochromator graphite
_diffrn_radiation_source 'fine-focus sealed tube'
_diffrn_radiation_type MoK\a
_diffrn_radiation_wavelength 0.71073
_diffrn_reflns_av_R_equivalents 0.0205
_diffrn_reflns_av_sigmaI/netI 0.0209
_diffrn_reflns_limit_h_max 11
_diffrn_reflns_limit_h_min -11
_diffrn_reflns_limit_k_max 14
_diffrn_reflns_limit_k_min -14
_diffrn_reflns_limit_l_max 22
_diffrn_reflns_limit_l_min -16
_diffrn_reflns_number 19640
_diffrn_reflns_theta_full 25.00
_diffrn_reflns_theta_max 27.50
_diffrn_reflns_theta_min 2.19
_diffrn_standards_decay_% 0.000
_diffrn_standards_interval_time 0
_diffrn_standards_number 0
_exptl_absorpt_coefficient_mu 7.643
_exptl_absorpt_correction_T_max 1.000
_exptl_absorpt_correction_T_min 0.723
_exptl_absorpt_correction_type multi-scan
_exptl_absorpt_process_details 'SADABS multiscan (Sheldrick, 1996)'
_exptl_crystal_colour 'translucent light yellow'
_exptl_crystal_density_diffrn 1.916
_exptl_crystal_description 'regular fragment'
_exptl_crystal_F_000 984
_exptl_crystal_size_max 0.24
_exptl_crystal_size_mid 0.18
_exptl_crystal_size_min 0.15
_refine_diff_density_max 0.342
_refine_diff_density_min -0.589
_refine_diff_density_rms 0.073
_refine_ls_abs_structure_Flack 0.047(5)
_refine_ls_extinction_method none
_refine_ls_goodness_of_fit_all 1.078
_refine_ls_goodness_of_fit_ref 1.078
_refine_ls_hydrogen_treatment mixed
_refine_ls_matrix_type full
_refine_ls_number_parameters 295
_refine_ls_number_reflns 3997
_refine_ls_number_restraints 0
_refine_ls_restrained_S_all 1.078
_refine_ls_R_factor_all 0.0137
_refine_ls_R_factor_gt 0.0124
_refine_ls_R_factor_obs 0.0124
_refine_ls_shift/esd_max 0.001
_refine_ls_shift/esd_mean 0.000
_refine_ls_shift/su_max 0.001
_refine_ls_shift/su_mean 0.000
_refine_ls_structure_factor_coef Fsqd
_refine_ls_weighting_details
;
w=1/[\s^2^(Fo^2^)+(0.0080P)^2^+0.0000P] where P=(Fo^2^+2Fc^2^)/3
;
_refine_ls_weighting_scheme calc
_refine_ls_wR_factor_all 0.0256
_refine_ls_wR_factor_gt 0.0252
_refine_ls_wR_factor_obs 0.0252
_refine_ls_wR_factor_ref 0.0256
_reflns_number_gt 3891
_reflns_number_observed 3891
_reflns_number_total 3997
_reflns_observed_criterion >2sigma(I)
_reflns_threshold_expression >2sigma(I)
_cod_data_source_file ja058722jsi20060503_120158.cif
_cod_data_source_block ERICA1
_cod_database_code 4110747

loop_
_symmetry_equiv_pos_as_xyz
'x, y, z'
'x+1/2, -y+1/2, -z'
'-x, y+1/2, -z+1/2'
'-x+1/2, -y, z+1/2'

loop_
_atom_site_label
_atom_site_type_symbol
_atom_site_fract_x
_atom_site_fract_y
_atom_site_fract_z
_atom_site_U_iso_or_equiv
_atom_site_adp_type
_atom_site_occupancy
_atom_site_calc_flag
Ir1 Ir 0.239062(9) 0.052460(7) 0.140288(5) 0.01620(3) Uani 1 d
O1 O 0.20841(18) 0.21863(14) 0.08778(10) 0.0253(4) Uani 1 d
O2 O 0.30331(19) 0.33448(16) -0.00319(10) 0.0339(4) Uani 1 d
N1 N 0.4631(2) 0.10108(17) 0.11463(11) 0.0168(4) Uani 1 d
C1 C 0.3122(3) 0.2486(2) 0.04084(14) 0.0223(5) Uani 1 d
C2 C 0.4491(3) 0.1687(2) 0.04084(13) 0.0207(5) Uani 1 d
H2 H 0.530(3) 0.209(2) 0.0356(14) 0.025 Uiso 1 d
C3 C 0.4470(3) 0.0680(3) -0.01840(16) 0.0332(7) Uani 1 d
H3A H 0.485(3) 0.099(3) -0.0618(18) 0.040 Uiso 1 d
H3B H 0.352(3) 0.043(3) -0.0276(16) 0.040 Uiso 1 d
C4 C 0.5352(3) -0.0384(3) 0.01633(17) 0.0332(6) Uani 1 d
H4A H 0.488(3) -0.111(3) 0.0164(16) 0.040 Uiso 1 d
H4B H 0.624(3) -0.050(3) -0.0116(16) 0.040 Uiso 1 d
C5 C 0.5697(3) 0.0005(2) 0.09681(15) 0.0250(6) Uani 1 d
H5A H 0.564(3) -0.065(3) 0.1362(16) 0.030 Uiso 1 d
H5B H 0.667(3) 0.034(2) 0.0988(14) 0.030 Uiso 1 d
C6 C 0.5213(3) 0.1876(2) 0.17339(14) 0.0218(5) Uani 1 d
H6A H 0.617(3) 0.206(2) 0.1564(14) 0.026 Uiso 1 d
H6B H 0.460(3) 0.261(2) 0.1743(14) 0.026 Uiso 1 d
C7 C 0.5213(3) 0.1398(2) 0.25272(14) 0.0242(6) Uani 1 d
C8 C 0.4083(3) 0.1721(3) 0.30207(16) 0.0298(6) Uani 1 d
H8 H 0.336(3) 0.224(2) 0.2856(16) 0.036 Uiso 1 d
C9 C 0.4073(4) 0.1280(3) 0.37584(16) 0.0402(8) Uani 1 d
H9 H 0.329(3) 0.148(3) 0.4043(17) 0.048 Uiso 1 d
C10 C 0.5186(4) 0.0523(3) 0.40060(17) 0.0413(8) Uani 1 d
H10 H 0.512(3) 0.025(3) 0.4458(19) 0.050 Uiso 1 d
C11 C 0.6316(3) 0.0206(3) 0.35302(18) 0.0379(7) Uani 1 d
H11 H 0.721(3) -0.030(2) 0.3698(15) 0.046 Uiso 1 d
C12 C 0.6336(3) 0.0657(3) 0.27955(15) 0.0283(6) Uani 1 d
H12 H 0.712(3) 0.045(2) 0.2462(14) 0.034 Uiso 1 d
C21 C 0.2590(3) -0.13837(18) 0.14612(13) 0.0237(5) Uani 1 d
H21 H 0.354(3) -0.169(2) 0.1199(14) 0.028 Uiso 1 d
C22 C 0.2772(3) -0.08869(19) 0.21943(13) 0.0196(5) Uani 1 d
H22 H 0.373(3) -0.086(2) 0.2357(15) 0.023 Uiso 1 d
C23 C 0.1614(3) -0.0964(3) 0.28066(17) 0.0301(6) Uani 1 d
H23A H 0.205(3) -0.097(2) 0.3308(15) 0.036 Uiso 1 d
H23B H 0.107(3) -0.171(3) 0.2713(16) 0.036 Uiso 1 d
C24 C 0.0529(4) 0.0100(3) 0.27803(18) 0.0428(8) Uani 1 d
H24A H -0.050(4) -0.015(3) 0.2990(18) 0.051 Uiso 1 d
H24B H 0.096(3) 0.083(3) 0.3156(19) 0.051 Uiso 1 d
C25 C 0.0418(3) 0.0684(3) 0.20134(16) 0.0295(6) Uani 1 d
H25 H 0.015(3) 0.160(3) 0.2014(16) 0.035 Uiso 1 d
C26 C 0.0118(3) 0.0071(2) 0.13314(19) 0.0301(6) Uani 1 d
H26 H -0.031(3) 0.051(3) 0.0947(16) 0.036 Uiso 1 d
C27 C -0.0161(3) -0.1298(3) 0.1303(2) 0.0448(9) Uani 1 d
H27A H -0.058(4) -0.162(3) 0.1818(18) 0.054 Uiso 1 d
H27B H -0.085(4) -0.148(3) 0.0925(19) 0.054 Uiso 1 d
C28 C 0.1219(4) -0.2032(3) 0.1178(2) 0.0390(8) Uani 1 d
H28A H 0.137(3) -0.212(3) 0.0580(18) 0.047 Uiso 1 d
H28B H 0.118(3) -0.289(3) 0.1276(17) 0.047 Uiso 1 d

loop_
_atom_site_aniso_label
_atom_site_aniso_U_11
_atom_site_aniso_U_22
_atom_site_aniso_U_33
_atom_site_aniso_U_23
_atom_site_aniso_U_13
_atom_site_aniso_U_12
Ir1 0.01521(4) 0.01476(4) 0.01863(4) 0.00287(4) 0.00066(4) 0.00111(4)
O1 0.0216(9) 0.0222(8) 0.0320(10) 0.0123(7) 0.0041(8) 0.0039(7)
O2 0.0288(10) 0.0349(9) 0.0380(10) 0.0230(9) -0.0036(8) -0.0003(8)
N1 0.0150(10) 0.0170(10) 0.0183(11) 0.0013(8) -0.0001(8) -0.0003(8)
C1 0.0215(13) 0.0221(12) 0.0233(13) 0.0020(11) -0.0062(10) -0.0038(10)
C2 0.0189(13) 0.0251(13) 0.0180(12) 0.0052(11) 0.0004(10) -0.0047(11)
C3 0.0371(16) 0.0415(17) 0.0210(14) -0.0026(13) -0.0002(12) -0.0029(15)
C4 0.0400(17) 0.0261(15) 0.0334(16) -0.0053(13) 0.0112(13) -0.0015(14)
C5 0.0210(15) 0.0241(14) 0.0299(17) 0.0014(12) 0.0032(12) 0.0053(11)
C6 0.0229(14) 0.0199(13) 0.0227(13) -0.0012(11) -0.0057(10) -0.0025(11)
C7 0.0289(14) 0.0198(12) 0.0238(14) 0.0008(11) -0.0092(11) -0.0079(11)
C8 0.0378(16) 0.0246(14) 0.0270(15) -0.0035(12) -0.0037(12) -0.0024(12)
C9 0.0474(19) 0.0471(19) 0.0262(17) -0.0071(14) 0.0037(14) -0.0122(15)
C10 0.059(2) 0.0416(18) 0.0237(16) 0.0094(15) -0.0107(14) -0.0146(19)
C11 0.0434(17) 0.0373(16) 0.0332(17) 0.0079(13) -0.0185(15) -0.0096(13)
C12 0.0292(13) 0.0259(14) 0.0299(15) 0.0042(12) -0.0096(11) -0.0051(12)
C21 0.0259(13) 0.0154(10) 0.0297(12) 0.0017(9) 0.0071(17) 0.0004(11)
C22 0.0182(12) 0.0156(10) 0.0249(12) 0.0053(9) -0.0007(10) 0.0019(10)
C23 0.0320(16) 0.0305(14) 0.0278(15) 0.0114(12) 0.0070(12) 0.0028(12)
C24 0.0356(18) 0.056(2) 0.0364(19) 0.0149(16) 0.0149(14) 0.0181(16)
C25 0.0189(12) 0.0335(15) 0.0360(16) 0.0102(13) 0.0080(11) 0.0089(12)
C26 0.0175(13) 0.0319(14) 0.0409(18) 0.0129(15) -0.0019(14) -0.0002(10)
C27 0.0283(16) 0.0378(18) 0.068(3) 0.0132(18) -0.0128(18) -0.0134(13)
C28 0.0423(18) 0.0248(16) 0.050(2) -0.0065(14) -0.0101(14) -0.0091(13)

loop_
_atom_type_symbol
_atom_type_description
_atom_type_scat_dispersion_real
_atom_type_scat_dispersion_imag
_atom_type_scat_source
C C 0.0033 0.0016 'International Tables Vol C Tables 4.2.6.8 and 6.1.1.4'
H H 0.0000 0.0000 'International Tables Vol C Tables 4.2.6.8 and 6.1.1.4'
N N 0.0061 0.0033 'International Tables Vol C Tables 4.2.6.8 and 6.1.1.4'
O O 0.0106 0.0060 'International Tables Vol C Tables 4.2.6.8 and 6.1.1.4'
Ir Ir -1.4442 7.9887 'International Tables Vol C Tables 4.2.6.8 and 6.1.1.4'

loop_
_geom_angle_atom_site_label_1
_geom_angle_atom_site_label_2
_geom_angle_atom_site_label_3
_geom_angle
_geom_angle_publ_flag
O1 Ir1 C21 155.74(8) y
O1 Ir1 C25 92.43(9) y
C21 Ir1 C25 97.54(11) y
O1 Ir1 C22 164.94(8) y
C21 Ir1 C22 39.31(9) y
C25 Ir1 C22 82.02(10) y
O1 Ir1 C26 92.68(9) y
C21 Ir1 C26 81.69(10) y
C25 Ir1 C26 38.79(12) y
C22 Ir1 C26 91.67(10) y
O1 Ir1 N1 79.40(7) y
C21 Ir1 N1 100.00(9) y
C25 Ir1 N1 153.59(10) y
C22 Ir1 N1 99.43(8) y
C26 Ir1 N1 164.42(11) y
C1 O1 Ir1 114.30(14) y
C5 N1 C6 112.3(2) y
C5 N1 C2 103.45(19) y
C6 N1 C2 108.71(18) y
C5 N1 Ir1 118.40(16) y
C6 N1 Ir1 110.09(15) y
C2 N1 Ir1 102.89(15) y
O2 C1 O1 123.5(2) y
O2 C1 C2 119.6(2) y
O1 C1 C2 116.8(2) y
N1 C2 C3 104.1(2) y
N1 C2 C1 110.6(2) y
C3 C2 C1 113.9(2) y
C2 C3 C4 105.4(2) y
C5 C4 C3 105.7(2) y
N1 C5 C4 105.6(2) y
C7 C6 N1 115.4(2) y
C12 C7 C8 118.5(2) y
C12 C7 C6 121.6(2) y
C8 C7 C6 119.9(2) y
C9 C8 C7 120.3(3) y
C10 C9 C8 120.0(3) y
C11 C10 C9 120.5(3) y
C10 C11 C12 119.5(3) y
C7 C12 C11 121.1(3) y
C22 C21 C28 125.2(2) y
C22 C21 Ir1 70.94(12) y
C28 C21 Ir1 112.13(18) y
C21 C22 C23 123.5(2) y
C21 C22 Ir1 69.75(12) y
C23 C22 Ir1 113.55(16) y
C22 C23 C24 112.8(2) y
C25 C24 C23 113.3(2) y
C26 C25 C24 125.8(3) y
C26 C25 Ir1 71.70(15) y
C24 C25 Ir1 111.74(18) y
C25 C26 C27 122.0(3) y
C25 C26 Ir1 69.52(15) y
C27 C26 Ir1 113.19(19) y
C28 C27 C26 112.9(2) y
C27 C28 C21 112.9(2) y

loop_
_geom_bond_atom_site_label_1
_geom_bond_atom_site_label_2
_geom_bond_distance
_geom_bond_publ_flag
Ir1 O1 2.0548(15) y
Ir1 C21 2.092(2) y
Ir1 C25 2.099(2) y
Ir1 C22 2.108(2) y
Ir1 C26 2.127(3) y
Ir1 N1 2.152(2) y
O1 C1 1.297(3) y
O2 C1 1.220(3) y
N1 C5 1.497(3) y
N1 C6 1.499(3) y
N1 C2 1.502(3) y
C1 C2 1.519(3) y
C2 C3 1.516(4) y
C3 C4 1.538(4) y
C4 C5 1.515(4) y
C6 C7 1.494(3) y
C7 C12 1.386(4) y
C7 C8 1.391(4) y
C8 C9 1.388(4) y
C9 C10 1.377(4) y
C10 C11 1.371(4) y
C11 C12 1.387(4) y
C21 C22 1.413(3) y
C21 C28 1.517(4) y
C22 C23 1.511(3) y
C23 C24 1.523(4) y
C24 C25 1.500(4) y
C25 C26 1.404(4) y
C26 C27 1.516(4) y
C27 C28 1.504(5) y
